data_4300234
loop_
_publ_author_name
'Maarten B. Dinger'
'Michael J. Scott'

_publ_section_title
;
Alkali Salts of C3-Symmetric, Linked Aryloxides: Selective Binding of
Substrates with Metal Aggregates
;
_journal_name_full 'Inorganic Chemistry'
_journal_page_first 1238
_journal_page_last 1254
_journal_paper_doi 10.1021/ic991309q
_journal_volume 39
_journal_year 2000
_chemical_formula_sum 'C106.6 H163.2 Cl17.2 Na6 O6'
_chemical_formula_weight 2288.45
_space_group_IT_number 148
_symmetry_cell_setting trigonal
_symmetry_space_group_name_Hall '-R 3'
_symmetry_space_group_name_H-M 'R -3 :H'
_atom_sites_solution_hydrogens geom
_atom_sites_solution_primary direct
_atom_sites_solution_secondary difmap
_audit_creation_method SHELXL-97
_cell_angle_alpha 90.00
_cell_angle_beta 90.00
_cell_angle_gamma 120.00
_cell_formula_units_Z 3
_cell_length_a 14.4230(16)
_cell_length_b 14.4230(16)
_cell_length_c 50.468(8)
_cell_measurement_temperature 173(2)
_cell_volume 9092(2)
_computing_cell_refinement 'Bruker AXS Smart'
_computing_data_collection 'Bruker AXS Smart'
_computing_data_reduction 'Bruker AXS Saint'
_computing_structure_refinement 'SHELXL-97 (Sheldrick, 1997)'
_computing_structure_solution 'SHELXS-97 (Sheldrick, 1990)'
_diffrn_ambient_temperature 173(2)
_diffrn_measured_fraction_theta_full 0.999
_diffrn_measured_fraction_theta_max 0.999
_diffrn_measurement_device_type 'Siemens CCD'
_diffrn_radiation_monochromator graphite
_diffrn_radiation_source 'fine-focus sealed tube'
_diffrn_radiation_type MoK\a
_diffrn_radiation_wavelength 0.71073
_diffrn_reflns_av_R_equivalents 0.1427
_diffrn_reflns_av_sigmaI/netI 0.0670
_diffrn_reflns_limit_h_max 16
_diffrn_reflns_limit_h_min -17
_diffrn_reflns_limit_k_max 17
_diffrn_reflns_limit_k_min -16
_diffrn_reflns_limit_l_max 60
_diffrn_reflns_limit_l_min -42
_diffrn_reflns_number 16493
_diffrn_reflns_theta_full 25.00
_diffrn_reflns_theta_max 25.00
_diffrn_reflns_theta_min 1.68
_exptl_absorpt_coefficient_mu 0.458
_exptl_absorpt_correction_T_max 1.00
_exptl_absorpt_correction_T_min 0.63
_exptl_absorpt_correction_type SADABS
_exptl_crystal_density_diffrn 1.254
_exptl_crystal_density_method 'not measured'
_exptl_crystal_F_000 3628
_refine_diff_density_max 0.754
_refine_diff_density_min -0.573
_refine_diff_density_rms 0.101
_refine_ls_extinction_method none
_refine_ls_goodness_of_fit_ref 1.098
_refine_ls_hydrogen_treatment mixed
_refine_ls_matrix_type full
_refine_ls_number_parameters 256
_refine_ls_number_reflns 3568
_refine_ls_number_restraints 0
_refine_ls_restrained_S_all 1.098
_refine_ls_R_factor_all 0.0755
_refine_ls_R_factor_gt 0.0681
_refine_ls_shift/su_max 0.001
_refine_ls_shift/su_mean 0.000
_refine_ls_structure_factor_coef Fsqd
_refine_ls_weighting_details 'calc w=1/[\s^2^(Fo^2^)+(0.0988P)^2^+24.2015P] where P=(Fo^2^+2Fc^2^)/3'
_refine_ls_weighting_scheme calc
_refine_ls_wR_factor_gt 0.1820
_refine_ls_wR_factor_ref 0.1928
_reflns_number_gt 3138
_reflns_number_total 3568
_reflns_threshold_expression >2sigma(I)
_cod_original_sg_symbol_H-M 'R -3'
_cod_original_formula_sum 'C106.60 H163.20 Cl17.20 Na6 O6'
_cod_database_code 4300234

loop_
_symmetry_equiv_pos_as_xyz
'x, y, z'
'-y, x-y, z'
'-x+y, -x, z'
'x+2/3, y+1/3, z+1/3'
'-y+2/3, x-y+1/3, z+1/3'
'-x+y+2/3, -x+1/3, z+1/3'
'x+1/3, y+2/3, z+2/3'
'-y+1/3, x-y+2/3, z+2/3'
'-x+y+1/3, -x+2/3, z+2/3'
'-x, -y, -z'
'y, -x+y, -z'
'x-y, x, -z'
'-x+2/3, -y+1/3, -z+1/3'
'y+2/3, -x+y+1/3, -z+1/3'
'x-y+2/3, x+1/3, -z+1/3'
'-x+1/3, -y+2/3, -z+2/3'
'y+1/3, -x+y+2/3, -z+2/3'
'x-y+1/3, x+2/3, -z+2/3'

loop_
_atom_site_label
_atom_site_type_symbol
_atom_site_fract_x
_atom_site_fract_y
_atom_site_fract_z
_atom_site_U_iso_or_equiv
_atom_site_adp_type
_atom_site_occupancy
_atom_site_symmetry_multiplicity
_atom_site_calc_flag
_atom_site_refinement_flags
_atom_site_disorder_assembly
_atom_site_disorder_group
Na1 Na 1.18687(8) 0.11703(7) 0.019878(19) 0.0246(3) Uani 1 1 d . . .
O1 O 1.06751(13) 0.17583(13) 0.02452(3) 0.0215(4) Uani 1 1 d . . .
C1 C 1.0000 0.0000 0.06077(8) 0.0193(8) Uani 1 3 d S . .
H1A H 1.0000 0.0000 0.0414 0.029 Uiso 1 3 calc SR . .
C2 C 1.02402(18) 0.11293(18) 0.06920(5) 0.0198(5) Uani 1 1 d . B .
C3 C 1.06319(18) 0.19737(18) 0.05008(5) 0.0188(5) Uani 1 1 d . . .
C4 C 1.09628(19) 0.30357(19) 0.05927(5) 0.0216(5) Uani 1 1 d . . .
C5 C 1.1424(2) 0.40085(19) 0.04032(5) 0.0243(5) Uani 1 1 d . . .
C6 C 1.1879(2) 0.5079(2) 0.05518(6) 0.0327(6) Uani 1 1 d . . .
H6A H 1.2427 0.5152 0.0672 0.049 Uiso 1 1 calc R . .
H6B H 1.1316 0.5096 0.0649 0.049 Uiso 1 1 calc R . .
H6C H 1.2178 0.5658 0.0427 0.049 Uiso 1 1 calc R . .
C7 C 1.2358(2) 0.4086(2) 0.02410(6) 0.0352(7) Uani 1 1 d . . .
H7A H 1.2907 0.4142 0.0359 0.053 Uiso 1 1 calc R . .
H7B H 1.2645 0.4709 0.0130 0.053 Uiso 1 1 calc R . .
H7C H 1.2109 0.3458 0.0133 0.053 Uiso 1 1 calc R . .
C8 C 1.0546(2) 0.3914(2) 0.02126(6) 0.0338(6) Uani 1 1 d . . .
H8A H 1.0873 0.4485 0.0083 0.041 Uiso 1 1 calc R . .
H8B H 1.0258 0.3240 0.0118 0.041 Uiso 1 1 calc R . .
C9 C 0.9623(3) 0.3967(3) 0.03437(8) 0.0466(8) Uani 1 1 d . . .
H9A H 0.9120 0.3907 0.0211 0.070 Uiso 1 1 calc R . .
H9B H 0.9894 0.4638 0.0435 0.070 Uiso 1 1 calc R . .
H9C H 0.9275 0.3390 0.0468 0.070 Uiso 1 1 calc R . .
C10 C 1.0860(2) 0.3190(2) 0.08599(5) 0.0255(5) Uani 1 1 d . . .
H10A H 1.1093 0.3884 0.0918 0.031 Uiso 1 1 calc R . .
C11 C 1.0427(2) 0.2364(2) 0.10476(5) 0.0273(6) Uani 1 1 d . B .
C12 C 1.0339(3) 0.2602(2) 0.13403(5) 0.0369(7) Uani 1 1 d . . .
C16 C 0.8834(4) 0.3021(4) 0.12392(8) 0.0640(11) Uani 1 1 d . . .
H16A H 0.8327 0.2948 0.1372 0.096 Uiso 0.60 1 calc PR A 1
H16B H 0.8589 0.2345 0.1153 0.096 Uiso 0.60 1 calc PR A 1
H16C H 0.8903 0.3544 0.1111 0.096 Uiso 0.60 1 calc PR A 1
H16D H 0.8715 0.3494 0.1350 0.096 Uiso 0.40 1 d PR A 2
H16E H 0.8177 0.2523 0.1153 0.096 Uiso 0.40 1 d PR A 2
H16F H 0.9364 0.3431 0.1108 0.096 Uiso 0.40 1 d PR A 2
C13A C 1.1465(6) 0.3186(6) 0.14476(11) 0.0553(16) Uani 0.60 1 d P B 1
H13A H 1.1835 0.3901 0.1378 0.083 Uiso 0.60 1 calc PR B 1
H13B H 1.1834 0.2815 0.1396 0.083 Uiso 0.60 1 calc PR B 1
H13C H 1.1443 0.3214 0.1637 0.083 Uiso 0.60 1 calc PR B 1
C14A C 0.9660(7) 0.1598(5) 0.14949(11) 0.0563(18) Uani 0.60 1 d P B 1
H14A H 0.8918 0.1370 0.1467 0.085 Uiso 0.60 1 calc PR B 1
H14B H 0.9826 0.1733 0.1680 0.085 Uiso 0.60 1 calc PR B 1
H14C H 0.9800 0.1046 0.1436 0.085 Uiso 0.60 1 calc PR B 1
C15A C 0.9857(5) 0.3362(5) 0.13610(10) 0.0456(13) Uani 0.60 1 d P B 1
H15A H 0.9797 0.3486 0.1548 0.055 Uiso 0.60 1 calc PR B 1
H15D H 1.0370 0.4046 0.1284 0.055 Uiso 0.60 1 calc PR B 1
C13B C 1.1197(8) 0.3721(8) 0.14404(17) 0.056(2) Uani 0.40 1 d P B 2
H13D H 1.1165 0.4264 0.1337 0.083 Uiso 0.40 1 calc PR B 2
H13E H 1.1894 0.3796 0.1423 0.083 Uiso 0.40 1 calc PR B 2
H13F H 1.1065 0.3799 0.1623 0.083 Uiso 0.40 1 calc PR B 2
C14B C 1.0511(11) 0.1798(9) 0.15369(16) 0.058(3) Uani 0.40 1 d P B 2
H14D H 1.0830 0.1457 0.1439 0.088 Uiso 0.40 1 calc PR B 2
H14E H 0.9830 0.1263 0.1606 0.088 Uiso 0.40 1 calc PR B 2
H14F H 1.0972 0.2202 0.1681 0.088 Uiso 0.40 1 calc PR B 2
C15B C 0.9235(8) 0.2424(8) 0.14076(16) 0.048(2) Uani 0.40 1 d P B 2
H15B H 0.8726 0.1664 0.1394 0.058 Uiso 0.40 1 calc PR B 2
H15C H 0.9241 0.2627 0.1591 0.058 Uiso 0.40 1 calc PR B 2
C17 C 1.01128(19) 0.1341(2) 0.09554(5) 0.0239(5) Uani 1 1 d . . .
H17A H 0.9804 0.0773 0.1074 0.029 Uiso 1 1 calc R B .
C101 C 1.3071(3) 0.2666(3) 0.08528(7) 0.0452(8) Uani 1 1 d . . .
H10B H 1.2425 0.2698 0.0820 0.054 Uiso 1 1 calc R . .
H10C H 1.2883 0.2042 0.0961 0.054 Uiso 1 1 calc R . .
Cl1 Cl 1.36107(7) 0.25471(8) 0.054729(18) 0.0533(3) Uani 1 1 d . . .
Cl2 Cl 1.39986(10) 0.38191(11) 0.10212(3) 0.0871(5) Uani 1 1 d . . .
C201 C 0.6274(16) 0.296(3) 0.0619(3) 0.100(7) Uani 0.33 1 d P . .
Cl3 Cl 0.7233(3) 0.3525(4) 0.08458(9) 0.0906(11) Uani 0.33 1 d P . .
Cl4 Cl 0.6667 0.3333 0.02912(4) 0.0760(6) Uani 1 3 d S . .
C301 C 0.350(3) -0.297(2) 0.1433(7) 0.043(9) Uiso 0.10 1 d P . .
Cl5A Cl 0.3333 -0.3333 0.1230(4) 0.097(5) Uiso 0.15 3 d SP . 1
Cl5B Cl 0.370(2) -0.273(3) 0.1222(6) 0.089(7) Uiso 0.05 1 d P . 2
Cl6 Cl 0.344(8) -0.296(3) 0.1586(6) 0.19(2) Uiso 0.10 1 d P . .

loop_
_atom_site_aniso_label
_atom_site_aniso_U_11
_atom_site_aniso_U_22
_atom_site_aniso_U_33
_atom_site_aniso_U_23
_atom_site_aniso_U_13
_atom_site_aniso_U_12
Na1 0.0276(5) 0.0253(5) 0.0216(5) -0.0004(4) -0.0012(4) 0.0136(4)
O1 0.0255(9) 0.0204(8) 0.0177(8) -0.0010(6) 0.0000(6) 0.0109(7)
C1 0.0187(12) 0.0187(12) 0.0206(19) 0.000 0.000 0.0094(6)
C2 0.0171(11) 0.0194(11) 0.0229(12) -0.0021(9) 0.0010(9) 0.0091(9)
C3 0.0169(11) 0.0208(11) 0.0187(11) -0.0012(9) -0.0001(8) 0.0095(9)
C4 0.0201(11) 0.0209(12) 0.0234(12) -0.0012(9) 0.0006(9) 0.0099(10)
C5 0.0263(12) 0.0179(12) 0.0267(13) -0.0006(10) 0.0013(10) 0.0096(10)
C6 0.0375(15) 0.0202(13) 0.0366(15) -0.0024(11) 0.0007(12) 0.0115(11)
C7 0.0350(15) 0.0243(13) 0.0410(16) 0.0033(11) 0.0125(12) 0.0108(11)
C8 0.0436(16) 0.0274(13) 0.0332(14) -0.0008(11) -0.0054(12) 0.0197(12)
C9 0.0424(17) 0.0460(18) 0.059(2) -0.0103(15) -0.0146(15) 0.0280(15)
C10 0.0277(13) 0.0225(12) 0.0264(13) -0.0052(10) 0.0010(10) 0.0125(10)
C11 0.0312(13) 0.0290(13) 0.0240(13) -0.0027(10) 0.0054(10) 0.0169(11)
C12 0.0536(18) 0.0366(15) 0.0242(14) -0.0053(11) 0.0060(12) 0.0253(14)
C16 0.076(3) 0.087(3) 0.055(2) -0.002(2) 0.016(2) 0.059(3)
C13A 0.071(4) 0.078(5) 0.023(3) -0.019(3) -0.011(3) 0.042(4)
C14A 0.106(6) 0.049(3) 0.022(3) 0.008(2) 0.027(3) 0.045(4)
C15A 0.070(4) 0.044(3) 0.031(3) -0.004(2) 0.017(2) 0.034(3)
C13B 0.061(6) 0.053(5) 0.029(4) -0.011(4) 0.007(4) 0.011(5)
C14B 0.098(8) 0.086(7) 0.018(4) -0.002(4) -0.001(4) 0.066(7)
C15B 0.063(5) 0.063(6) 0.029(4) -0.003(4) 0.011(4) 0.039(5)
C17 0.0249(12) 0.0265(13) 0.0212(12) 0.0020(10) 0.0044(9) 0.0135(10)
C101 0.0367(16) 0.0477(18) 0.0448(18) -0.0025(14) -0.0074(13) 0.0163(14)
Cl1 0.0376(5) 0.0617(6) 0.0550(5) -0.0132(4) -0.0053(3) 0.0206(4)
Cl2 0.0652(7) 0.0823(8) 0.0824(8) -0.0419(7) -0.0121(6) 0.0135(6)
C201 0.051(11) 0.11(2) 0.077(9) 0.014(11) -0.019(7) -0.002(8)
Cl3 0.077(2) 0.106(3) 0.090(3) -0.018(2) -0.0257(19) 0.047(3)
Cl4 0.0730(8) 0.0730(8) 0.0821(13) 0.000 0.000 0.0365(4)

loop_
_atom_type_symbol
_atom_type_description
_atom_type_scat_dispersion_real
_atom_type_scat_dispersion_imag
_atom_type_scat_source
C C 0.0033 0.0016 'International Tables Vol C Tables 4.2.6.8 and 6.1.1.4'
H H 0.0000 0.0000 'International Tables Vol C Tables 4.2.6.8 and 6.1.1.4'
O O 0.0106 0.0060 'International Tables Vol C Tables 4.2.6.8 and 6.1.1.4'
Na Na 0.0362 0.0249 'International Tables Vol C Tables 4.2.6.8 and 6.1.1.4'
Cl Cl 0.1484 0.1585 'International Tables Vol C Tables 4.2.6.8 and 6.1.1.4'

loop_
_geom_angle_atom_site_label_1
_geom_angle_atom_site_label_2
_geom_angle_atom_site_label_3
_geom_angle
_geom_angle_site_symmetry_1
_geom_angle_site_symmetry_3
_geom_angle_publ_flag
O1 Na1 O1 94.46(7) 11_665 . ?
O1 Na1 O1 93.22(7) 11_665 3_765 ?
O1 Na1 O1 112.90(8) . 3_765 ?
O1 Na1 C3 121.19(7) 11_665 3_765 ?
O1 Na1 C3 112.85(7) . 3_765 ?
O1 Na1 C3 28.71(6) 3_765 3_765 ?
O1 Na1 Cl1 131.18(6) 11_665 . ?
O1 Na1 Cl1 103.92(5) . . ?
O1 Na1 Cl1 118.91(6) 3_765 . ?
C3 Na1 Cl1 92.65(6) 3_765 . ?
O1 Na1 C3 119.45(7) 11_665 . ?
O1 Na1 C3 25.10(6) . . ?
O1 Na1 C3 110.43(7) 3_765 . ?
C3 Na1 C3 98.41(10) 3_765 . ?
Cl1 Na1 C3 84.58(5) . . ?
O1 Na1 C2 140.76(7) 11_665 3_765 ?
O1 Na1 C2 88.87(7) . 3_765 ?
O1 Na1 C2 50.32(6) 3_765 3_765 ?
C3 Na1 C2 27.70(7) 3_765 3_765 ?
Cl1 Na1 C2 85.18(5) . 3_765 ?
C3 Na1 C2 71.18(7) . 3_765 ?
C3 O1 Na1 161.47(15) . 12_545 ?
C3 O1 Na1 108.51(14) . . ?
Na1 O1 Na1 86.36(6) 12_545 . ?
C3 O1 Na1 94.54(13) . 2_645 ?
Na1 O1 Na1 85.28(6) 12_545 2_645 ?
Na1 O1 Na1 125.03(8) . 2_645 ?
C2 C1 C2 112.74(15) 2_645 . ?
C2 C1 C2 112.74(15) 2_645 3_765 ?
C2 C1 C2 112.74(15) . 3_765 ?
C17 C2 C3 119.7(2) . . ?
C17 C2 C1 120.5(2) . . ?
C3 C2 C1 119.8(2) . . ?
C17 C2 Na1 131.96(16) . 2_645 ?
C3 C2 Na1 64.26(12) . 2_645 ?
C1 C2 Na1 77.72(15) . 2_645 ?
O1 C3 C2 119.9(2) . . ?
O1 C3 C4 122.1(2) . . ?
C2 C3 C4 118.0(2) . . ?
O1 C3 Na1 56.76(11) . 2_645 ?
C2 C3 Na1 88.04(14) . 2_645 ?
C4 C3 Na1 125.96(16) . 2_645 ?
O1 C3 Na1 46.40(10) . . ?
C2 C3 Na1 94.14(14) . . ?
C4 C3 Na1 129.42(15) . . ?
Na1 C3 Na1 90.33(8) 2_645 . ?
C10 C4 C3 118.7(2) . . ?
C10 C4 C5 119.2(2) . . ?
C3 C4 C5 122.1(2) . . ?
C7 C5 C6 105.6(2) . . ?
C7 C5 C8 109.1(2) . . ?
C6 C5 C8 108.2(2) . . ?
C7 C5 C4 111.1(2) . . ?
C6 C5 C4 112.5(2) . . ?
C8 C5 C4 110.1(2) . . ?
C9 C8 C5 115.1(2) . . ?
C4 C10 C11 124.0(2) . . ?
C17 C11 C10 116.5(2) . . ?
C17 C11 C12 122.7(2) . . ?
C10 C11 C12 120.8(2) . . ?
C14A C12 C13A 110.7(5) . . ?
C14A C12 C15B 66.2(5) . . ?
C13A C12 C15B 139.4(4) . . ?
C14A C12 C11 111.8(3) . . ?
C13A C12 C11 106.5(3) . . ?
C15B C12 C11 112.0(4) . . ?
C14A C12 C13B 129.3(5) . . ?
C13A C12 C13B 39.1(5) . . ?
C15B C12 C13B 109.1(6) . . ?
C11 C12 C13B 115.8(4) . . ?
C14A C12 C15A 109.7(4) . . ?
C13A C12 C15A 108.4(4) . . ?
C15B C12 C15A 46.3(4) . . ?
C11 C12 C15A 109.6(3) . . ?
C13B C12 C15A 69.6(6) . . ?
C14A C12 C14B 42.0(5) . . ?
C13A C12 C14B 71.1(6) . . ?
C15B C12 C14B 105.2(6) . . ?
C11 C12 C14B 111.5(4) . . ?
C13B C12 C14B 102.5(7) . . ?
C15A C12 C14B 137.1(4) . . ?
C15A C16 C15B 48.5(5) . . ?
C16 C15A C12 118.0(4) . . ?
C16 C15B C12 116.4(6) . . ?
C11 C17 C2 122.8(2) . . ?
Cl2 C101 Cl1 110.56(19) . . ?
C101 Cl1 Na1 108.83(11) . . ?
Cl3 C201 Cl4 116.2(8) . . ?
C301 C301 C301 60.000(13) 2_545 3_655 ?
C301 C301 Cl5B 48(2) 2_545 2_545 ?
C301 C301 Cl5B 79(3) 3_655 2_545 ?
C301 C301 Cl5B 71(3) 2_545 3_655 ?
C301 C301 Cl5B 44.4(18) 3_655 3_655 ?
Cl5B C301 Cl5B 52(2) 2_545 3_655 ?
C301 C301 Cl6 73(4) 2_545 15_445 ?
C301 C301 Cl6 89(3) 3_655 15_445 ?
Cl5B C301 Cl6 118(4) 2_545 15_445 ?
Cl5B C301 Cl6 131(4) 3_655 15_445 ?
C301 C301 Cl6 66(3) 2_545 13_545 ?
C301 C301 Cl6 63(2) 3_655 13_545 ?
Cl5B C301 Cl6 114(3) 2_545 13_545 ?
Cl5B C301 Cl6 106(2) 3_655 13_545 ?
Cl6 C301 Cl6 27(2) 15_445 13_545 ?
C301 Cl5A C301 41(3) 2_545 3_655 ?
C301 Cl5A Cl6 10(3) 2_545 2_545 ?
C301 Cl5A Cl6 32(3) 3_655 2_545 ?
C301 Cl5A Cl6 35(3) 2_545 3_655 ?
C301 Cl5A Cl6 10(3) 3_655 3_655 ?
Cl6 Cl5A Cl6 26(2) 2_545 3_655 ?
Cl5B Cl5B Cl5B 60.000(8) 3_655 2_545 ?
Cl5B Cl5B C301 46.8(18) 3_655 3_655 ?
Cl5B Cl5B C301 66(2) 2_545 3_655 ?
Cl5B Cl5B C301 62(2) 3_655 2_545 ?
Cl5B Cl5B C301 45.4(15) 2_545 2_545 ?
C301 Cl5B C301 30.0(17) 3_655 2_545 ?
Cl5B Cl5B Cl6 62(2) 3_655 3_655 ?
Cl5B Cl5B Cl6 76(3) 2_545 3_655 ?
C301 Cl5B Cl6 16(3) 3_655 3_655 ?
C301 Cl5B Cl6 33(3) 2_545 3_655 ?
Cl5B Cl5B Cl6 68(3) 3_655 2_545 ?
Cl5B Cl5B Cl6 58.8(12) 2_545 2_545 ?
C301 Cl5B Cl6 26(3) 3_655 2_545 ?
C301 Cl5B Cl6 13.5(17) 2_545 2_545 ?
Cl6 Cl5B Cl6 22.3(17) 3_655 2_545 ?
Cl6 Cl6 Cl6 41(2) 15_445 13_545 ?
Cl6 Cl6 C301 17(4) 15_445 15_445 ?
Cl6 Cl6 C301 44(3) 13_545 15_445 ?
Cl6 Cl6 C301 27(4) 15_445 13_545 ?
Cl6 Cl6 C301 20(2) 13_545 13_545 ?
C301 Cl6 C301 25.2(16) 15_445 13_545 ?
Cl6 Cl6 Cl5B 122(3) 15_445 2_545 ?
Cl6 Cl6 Cl5B 110(5) 13_545 2_545 ?
C301 Cl6 Cl5B 139(6) 15_445 2_545 ?
C301 Cl6 Cl5B 127(3) 13_545 2_545 ?
Cl6 Cl6 Cl5B 135(4) 15_445 3_655 ?
Cl6 Cl6 Cl5B 100(4) 13_545 3_655 ?
C301 Cl6 Cl5B 144(3) 15_445 3_655 ?
C301 Cl6 Cl5B 120(2) 13_545 3_655 ?
Cl5B Cl6 Cl5B 35.8(15) 2_545 3_655 ?

loop_
_geom_bond_atom_site_label_1
_geom_bond_atom_site_label_2
_geom_bond_distance
_geom_bond_site_symmetry_2
_geom_bond_publ_flag
Na1 O1 2.2455(19) 11_665 ?
Na1 O1 2.2800(19) . ?
Na1 O1 2.3254(19) 3_765 ?
Na1 C3 2.772(2) 3_765 ?
Na1 Cl1 2.8914(13) . ?
Na1 C3 2.986(2) . ?
Na1 C2 3.075(3) 3_765 ?
O1 C3 1.336(3) . ?
O1 Na1 2.2455(19) 12_545 ?
O1 Na1 2.3254(19) 2_645 ?
C1 C2 1.546(2) 2_645 ?
C1 C2 1.546(2) . ?
C1 C2 1.546(2) 3_765 ?
C2 C17 1.397(3) . ?
C2 C3 1.430(3) . ?
C2 Na1 3.075(3) 2_645 ?
C3 C4 1.435(3) . ?
C3 Na1 2.772(2) 2_645 ?
C4 C10 1.387(4) . ?
C4 C5 1.547(3) . ?
C5 C7 1.532(4) . ?
C5 C6 1.537(3) . ?
C5 C8 1.541(4) . ?
C8 C9 1.522(4) . ?
C10 C11 1.401(4) . ?
C11 C17 1.389(4) . ?
C11 C12 1.536(3) . ?
C12 C14A 1.499(6) . ?
C12 C13A 1.507(7) . ?
C12 C15B 1.520(9) . ?
C12 C13B 1.548(9) . ?
C12 C15A 1.568(6) . ?
C12 C14B 1.636(9) . ?
C16 C15A 1.440(8) . ?
C16 C15B 1.516(10) . ?
C101 Cl2 1.747(3) . ?
C101 Cl1 1.774(3) . ?
C201 Cl3 1.660(15) . ?
C201 Cl4 1.744(16) . ?
C301 C301 0.78(5) 2_545 ?
C301 C301 0.78(5) 3_655 ?
C301 Cl5B 1.47(5) 2_545 ?
C301 Cl5B 1.53(4) 3_655 ?
C301 Cl6 1.67(6) 15_445 ?
C301 Cl6 1.83(5) 13_545 ?
Cl5A C301 1.12(3) 2_545 ?
Cl5A C301 1.12(3) 3_655 ?
Cl5A Cl6 1.86(3) 2_545 ?
Cl5A Cl6 1.86(3) 3_655 ?
Cl5B Cl5B 1.31(5) 3_655 ?
Cl5B Cl5B 1.31(5) 2_545 ?
Cl5B C301 1.47(5) 3_655 ?
Cl5B C301 1.53(4) 2_545 ?
Cl5B Cl6 2.08(6) 3_655 ?
Cl5B Cl6 2.18(5) 2_545 ?
Cl6 Cl6 0.94(5) 15_445 ?
Cl6 Cl6 1.26(7) 13_545 ?
Cl6 C301 1.63(6) 15_445 ?
Cl6 C301 1.83(5) 13_545 ?
Cl6 Cl5B 2.08(6) 2_545 ?
Cl6 Cl5B 2.18(5) 3_655 ?
